data_1521020
loop_
_publ_author_name
'Fir, B.A.'
'Schrobilgen, G.J.D.'
'Pointner, B.E.'
'Mercier, H.P.A.'
'Gerken, M.'
'Dixon, D.A.'

_publ_section_title
;
 An X-ray crystallographic study of (Xe2 F3) (Sb F6) and dimorphism in
 (Xe2 F3) (As F6): and a density functional theory study of the (Xe2
 F3)(+) cation
;
_journal_name_full 'Journal of Fluorine Chemistry'
_journal_page_first 159
_journal_page_last 167
_journal_volume 105
_journal_year 2000
_chemical_formula_sum 'As F9 Xe2'
_chemical_name_systematic '(Xe2 F3) (As F6)'
_space_group_IT_number 154
_symmetry_space_group_name_Hall 'P 32 2"'
_symmetry_space_group_name_H-M 'P 32 2 1'
_cell_angle_alpha 90
_cell_angle_beta 90
_cell_angle_gamma 120
_cell_formula_units_Z 3
_cell_length_a 8.602
_cell_length_b 8.602
_cell_length_c 10.665
_cell_volume 683.424
_citation_journal_id_ASTM JFLCAR
_cod_data_source_file Fir_JFLCAR_2000_1532.cif
_cod_data_source_block As1F9Xe2
_cod_original_cell_volume 683.4243
_cod_original_formula_sum 'As1 F9 Xe2'
_cod_database_code 1521020

loop_
_symmetry_equiv_pos_as_xyz
x,y,z
-y,x-y,z+2/3
-x+y,-x,z+1/3
y,x,-z
-x,-x+y,-z+2/3
x-y,-y,-z+1/3

loop_
_atom_site_label
_atom_site_type_symbol
_atom_site_fract_x
_atom_site_fract_y
_atom_site_fract_z
_atom_site_occupancy
_atom_site_U_iso_or_equiv
Xe1 Xe+2 0.3925 0.2188 0.7825 1 0.0
F1 F-1 0.201 -0.028 0.7063 0.5 0.0
F9 F-1 0.7762 0.2561 0.8881 0.3 0.0
F7 F-1 -0.0588 0.1822 0.7378 0.3 0.0
F5 F-1 0.7729 0.2476 0.7913 0.7 0.0
F2 F-1 0.5471 0.4185 0.8854 1 0.0
F8 F-1 -0.0518 0.4724 0.7233 0.3 0.0
F6 F-1 0.0757 0.4062 0.6828 0.7 0.0
F4 F-1 0 0.1631 0.8333 0.7 0.0
As1 As+5 0 0.363 0.8333 1 0.0
F3 F-1 0 0.5689 0.8333 0.7 0.0
